data_4327032
loop_
_publ_author_name
'Muhammad U. Anwar'
'Konstantin V. Shuvaev'
'Louise N. Dawe'
'Laurence K. Thompson'

_publ_contact_author_address
;
Department of chemistry
Memorial University of Newfoundland
St. Johns, NL, A1B 3X7, Canada
;
_publ_contact_author_email lk.thompson@mun.ca
_publ_contact_author_fax 1-709-864-3702
_publ_contact_author_name 'Laurence K. Thompson'
_publ_contact_author_phone 1-709-864-8750
_publ_section_title
;
 Polynuclear Fen Complexes (n= 1, 2, 4, 5) of Polytopic Hydrazone Ligands
 with Fe(II), Fe(III) and Mixed Oxidation State Combinations
;
_journal_name_full 'Inorganic Chemistry'
_journal_page_first 12141
_journal_page_last 12154
_journal_paper_doi 10.1021/ic201891h
_journal_volume 50
_journal_year 2011
_chemical_formula_moiety 'C15 H23 Cl3 Fe2 N9 O6, C H4 O'
_chemical_formula_sum 'C16 H27 Cl3 Fe2 N9 O7'
_chemical_formula_weight 675.50
_chemical_name_systematic
; 
 ? 
;
_space_group_IT_number 14
_symmetry_cell_setting monoclinic
_symmetry_Int_Tables_number 14
_symmetry_space_group_name_Hall '-P 2ybc'
_symmetry_space_group_name_H-M 'P 1 21/c 1'
_atom_sites_solution_hydrogens geom
_atom_sites_solution_primary direct
_atom_sites_solution_secondary difmap
_audit_creation_method SHELXL-97
_cell_angle_alpha 90.00
_cell_angle_beta 89.960(3)
_cell_angle_gamma 90.00
_cell_formula_units_Z 4
_cell_length_a 15.649(3)
_cell_length_b 12.014(2)
_cell_length_c 13.890(3)
_cell_measurement_reflns_used 8160
_cell_measurement_temperature 163(2)
_cell_measurement_theta_max 29.6
_cell_measurement_theta_min 1.7
_cell_volume 2611.4(9)
_computing_cell_refinement 'CrystalClear-SM Expert 2.0 r4 (Rigaku, 2009)'
_computing_data_collection 'CrystalClear-SM Expert 2.0 r4 (Rigaku, 2009)'
_computing_data_reduction 'CrystalClear-SM Expert 2.0 r4 (Rigaku, 2009)'
_computing_molecular_graphics 'CrystalStructure3.7.0(Rigaku/MSC Inc.,2005)'
_computing_publication_material 'CrystalStructure3.7.0(Rigaku/MSC Inc.,2005)'
_computing_structure_refinement 'SHELXL-97 (Acta Cryst.2008, A64, 112-122)'
_computing_structure_solution 'SIR92 (J. Appl. Cryst., 1994, 27, 435)'
_diffrn_ambient_temperature 163(2)
_diffrn_detector_area_resol_mean 14.63
_diffrn_measured_fraction_theta_full 0.991
_diffrn_measured_fraction_theta_max 0.991
_diffrn_measurement_device_type 'Rigaku Saturn'
_diffrn_measurement_method \w
_diffrn_radiation_monochromator 'graphite - Rigaku SHINE'
_diffrn_radiation_source 'fine-focus sealed tube'
_diffrn_radiation_type MoK\a
_diffrn_radiation_wavelength 0.71075
_diffrn_reflns_av_R_equivalents 0.0304
_diffrn_reflns_av_sigmaI/netI 0.0297
_diffrn_reflns_limit_h_max 19
_diffrn_reflns_limit_h_min -19
_diffrn_reflns_limit_k_max 12
_diffrn_reflns_limit_k_min -15
_diffrn_reflns_limit_l_max 15
_diffrn_reflns_limit_l_min -17
_diffrn_reflns_number 14862
_diffrn_reflns_theta_full 26.50
_diffrn_reflns_theta_max 26.50
_diffrn_reflns_theta_min 2.59
_exptl_absorpt_coefficient_mu 1.473
_exptl_absorpt_correction_T_max 0.950
_exptl_absorpt_correction_T_min 0.794
_exptl_absorpt_correction_type numerical
_exptl_absorpt_process_details '(T. Higashi, 2000)'
_exptl_crystal_colour Orange
_exptl_crystal_density_diffrn 1.718
_exptl_crystal_description Prism
_exptl_crystal_F_000 1380
_exptl_crystal_size_max 0.22
_exptl_crystal_size_mid 0.21
_exptl_crystal_size_min 0.05
_refine_diff_density_max 0.421
_refine_diff_density_min -0.741
_refine_diff_density_rms 0.074
_refine_ls_extinction_method none
_refine_ls_goodness_of_fit_ref 1.037
_refine_ls_hydrogen_treatment mixed
_refine_ls_matrix_type full
_refine_ls_number_parameters 366
_refine_ls_number_reflns 5357
_refine_ls_number_restraints 9
_refine_ls_restrained_S_all 1.037
_refine_ls_R_factor_all 0.0418
_refine_ls_R_factor_gt 0.0386
_refine_ls_shift/su_max 0.001
_refine_ls_shift/su_mean 0.000
_refine_ls_structure_factor_coef Fsqd
_refine_ls_weighting_details 'calc w=1/[\s^2^(Fo^2^)+(0.0474P)^2^+2.6943P] where P=(Fo^2^+2Fc^2^)/3'
_refine_ls_weighting_scheme calc
_refine_ls_wR_factor_gt 0.0950
_refine_ls_wR_factor_ref 0.0984
_reflns_number_gt 4928
_reflns_number_total 5357
_reflns_threshold_expression >2sigma(I)
_cod_data_source_file ic201891h_si_001_10.cif
_cod_data_source_block 9
_cod_database_code 4327032

loop_
_symmetry_equiv_pos_as_xyz
'x, y, z'
'-x, y+1/2, -z+1/2'
'-x, -y, -z'
'x, -y-1/2, z-1/2'

loop_
_atom_site_label
_atom_site_type_symbol
_atom_site_fract_x
_atom_site_fract_y
_atom_site_fract_z
_atom_site_U_iso_or_equiv
_atom_site_adp_type
_atom_site_occupancy
_atom_site_symmetry_multiplicity
_atom_site_calc_flag
_atom_site_refinement_flags
Fe1 Fe 0.64258(2) 0.61530(3) 0.70619(2) 0.02255(10) Uani 1 1 d .
Fe2 Fe 0.83585(2) 0.52635(3) 0.80307(2) 0.02449(11) Uani 1 1 d .
Cl1 Cl 0.57524(4) 0.62273(5) 0.86689(4) 0.02728(14) Uani 1 1 d .
Cl2 Cl 0.71312(4) 0.61247(5) 0.54677(4) 0.02758(14) Uani 1 1 d .
Cl3 Cl 0.96885(4) 0.45734(6) 0.86586(5) 0.04030(18) Uani 1 1 d .
O1 O 0.96965(13) 0.7253(2) 0.88945(17) 0.0474(6) Uani 1 1 d D
O2 O 0.75397(10) 0.66365(14) 0.76724(12) 0.0268(4) Uani 1 1 d .
O3 O 0.71082(10) 0.48068(13) 0.74531(12) 0.0256(4) Uani 1 1 d .
O4 O 0.87773(13) 0.24904(17) 0.78060(16) 0.0408(5) Uani 1 1 d D
O5 O 0.76721(14) 0.52138(19) 0.93793(15) 0.0425(5) Uani 1 1 d D
O6 O 0.88085(11) 0.54298(16) 0.65575(13) 0.0318(4) Uani 1 1 d D
O7 O 0.8379(4) 0.2013(3) 0.5146(3) 0.1218(17) Uani 1 1 d D
N1 N 0.89196(13) 0.70674(19) 0.84404(15) 0.0309(5) Uani 1 1 d .
N2 N 0.71612(12) 0.84629(17) 0.74571(14) 0.0238(4) Uani 1 1 d .
N3 N 0.64662(12) 0.79012(17) 0.70486(13) 0.0225(4) Uani 1 1 d .
N4 N 0.58641(14) 0.95989(18) 0.65894(16) 0.0287(5) Uani 1 1 d D
N5 N 0.44838(13) 0.39369(18) 0.60130(15) 0.0253(4) Uani 1 1 d D
N6 N 0.57213(12) 0.47294(16) 0.66642(14) 0.0219(4) Uani 1 1 d .
N7 N 0.60886(13) 0.36749(16) 0.67916(14) 0.0230(4) Uani 1 1 d .
N8 N 0.81533(13) 0.32998(17) 0.76932(15) 0.0276(4) Uani 1 1 d .
N12 N 0.52643(12) 0.67133(16) 0.64055(13) 0.0210(4) Uani 1 1 d .
C1 C 0.87855(18) 0.9128(2) 0.8436(2) 0.0371(6) Uani 1 1 d .
H1A H 0.8423 0.9453 0.8938 0.044 Uiso 1 1 calc R
H1B H 0.8735 0.9568 0.7845 0.044 Uiso 1 1 calc R
H1C H 0.9382 0.9127 0.8651 0.044 Uiso 1 1 calc R
C2 C 0.85069(15) 0.7963(2) 0.82429(17) 0.0260(5) Uani 1 1 d .
C3 C 0.76867(14) 0.7697(2) 0.77631(16) 0.0230(5) Uani 1 1 d .
C4 C 0.58597(15) 0.84916(19) 0.66605(16) 0.0217(5) Uani 1 1 d .
C5 C 0.51409(14) 0.7805(2) 0.62794(16) 0.0218(5) Uani 1 1 d .
C6 C 0.44048(15) 0.8203(2) 0.58406(17) 0.0267(5) Uani 1 1 d .
H6 H 0.4321 0.8978 0.5746 0.032 Uiso 1 1 calc R
C7 C 0.37946(16) 0.7437(2) 0.55443(17) 0.0284(5) Uani 1 1 d .
H7 H 0.3282 0.7689 0.5249 0.034 Uiso 1 1 calc R
C8 C 0.39291(15) 0.6307(2) 0.56768(16) 0.0250(5) Uani 1 1 d .
H8 H 0.3515 0.5778 0.5477 0.030 Uiso 1 1 calc R
C9 C 0.46857(14) 0.5970(2) 0.61095(15) 0.0217(5) Uani 1 1 d .
C10 C 0.49672(14) 0.47946(19) 0.62697(16) 0.0210(5) Uani 1 1 d .
C11 C 0.68302(15) 0.38335(19) 0.71955(16) 0.0218(5) Uani 1 1 d .
C12 C 0.74458(15) 0.2923(2) 0.73605(17) 0.0251(5) Uani 1 1 d .
C13 C 0.72534(19) 0.1744(2) 0.7110(2) 0.0365(6) Uani 1 1 d .
H13A H 0.7611 0.1514 0.6566 0.044 Uiso 1 1 calc R
H13B H 0.6649 0.1676 0.6934 0.044 Uiso 1 1 calc R
H13C H 0.7373 0.1267 0.7666 0.044 Uiso 1 1 calc R
C14 C 0.7929(2) 0.5779(3) 1.02238(19) 0.0433(7) Uani 1 1 d .
H14A H 0.8540 0.5652 1.0334 0.052 Uiso 1 1 calc R
H14B H 0.7602 0.5498 1.0774 0.052 Uiso 1 1 calc R
H14C H 0.7824 0.6578 1.0148 0.052 Uiso 1 1 calc R
C15 C 0.94376(18) 0.6218(3) 0.6268(2) 0.0409(7) Uani 1 1 d .
H15A H 0.9194 0.6969 0.6294 0.049 Uiso 1 1 calc R
H15B H 0.9622 0.6054 0.5608 0.049 Uiso 1 1 calc R
H15C H 0.9930 0.6173 0.6702 0.049 Uiso 1 1 calc R
C16 C 0.8519(2) 0.3142(3) 0.5123(3) 0.0560(9) Uani 1 1 d .
H16A H 0.8004 0.3533 0.5340 0.067 Uiso 1 1 calc R
H16B H 0.8657 0.3371 0.4464 0.067 Uiso 1 1 calc R
H16C H 0.8997 0.3328 0.5549 0.067 Uiso 1 1 calc R
H1 H 0.989(3) 0.660(2) 0.894(3) 0.073 Uiso 1 1 d D
H6A H 0.8398(17) 0.548(3) 0.619(2) 0.051 Uiso 1 1 d D
H5 H 0.791(2) 0.465(2) 0.951(3) 0.068 Uiso 1 1 d D
H4A H 0.5403(15) 0.995(3) 0.642(2) 0.046 Uiso 1 1 d D
H4B H 0.6273(16) 0.995(3) 0.686(2) 0.046 Uiso 1 1 d D
H4 H 0.9174(19) 0.289(3) 0.802(3) 0.062 Uiso 1 1 d D
H5A H 0.3994(14) 0.401(3) 0.571(2) 0.042 Uiso 1 1 d D
H5B H 0.466(2) 0.3263(17) 0.611(2) 0.042 Uiso 1 1 d D
H7A H 0.877(4) 0.161(6) 0.485(5) 0.186 Uiso 1 1 d D

loop_
_atom_site_aniso_label
_atom_site_aniso_U_11
_atom_site_aniso_U_22
_atom_site_aniso_U_33
_atom_site_aniso_U_23
_atom_site_aniso_U_13
_atom_site_aniso_U_12
Fe1 0.02164(18) 0.01655(19) 0.02946(19) -0.00210(13) -0.00751(14) -0.00069(12)
Fe2 0.02242(18) 0.0258(2) 0.02526(19) -0.00267(13) -0.00454(13) 0.00274(13)
Cl1 0.0346(3) 0.0206(3) 0.0267(3) -0.0016(2) -0.0011(2) -0.0030(2)
Cl2 0.0244(3) 0.0320(3) 0.0264(3) -0.0027(2) -0.0039(2) -0.0029(2)
Cl3 0.0300(3) 0.0406(4) 0.0503(4) -0.0042(3) -0.0155(3) 0.0066(3)
O1 0.0263(10) 0.0551(14) 0.0608(13) -0.0127(12) -0.0205(9) -0.0002(9)
O2 0.0243(8) 0.0195(9) 0.0365(9) -0.0039(7) -0.0107(7) -0.0008(6)
O3 0.0242(8) 0.0184(8) 0.0343(9) -0.0027(7) -0.0092(7) 0.0009(6)
O4 0.0332(10) 0.0328(11) 0.0566(12) -0.0004(9) -0.0080(9) 0.0123(8)
O5 0.0447(12) 0.0513(14) 0.0315(10) -0.0070(9) 0.0038(9) -0.0098(10)
O6 0.0299(9) 0.0368(10) 0.0287(9) -0.0010(8) -0.0020(7) -0.0050(8)
O7 0.220(5) 0.070(2) 0.076(2) -0.0156(18) 0.028(3) -0.055(3)
N1 0.0202(10) 0.0399(13) 0.0326(11) -0.0074(9) -0.0070(8) -0.0017(9)
N2 0.0251(10) 0.0222(10) 0.0242(9) -0.0021(8) -0.0041(8) -0.0048(8)
N3 0.0231(9) 0.0199(10) 0.0246(10) -0.0016(8) -0.0030(8) -0.0031(8)
N4 0.0271(11) 0.0202(11) 0.0388(12) 0.0010(9) -0.0052(9) -0.0021(8)
N5 0.0254(10) 0.0235(11) 0.0270(10) -0.0013(8) -0.0042(8) -0.0044(8)
N6 0.0235(9) 0.0184(10) 0.0239(9) -0.0001(7) -0.0038(7) -0.0009(7)
N7 0.0275(10) 0.0169(9) 0.0245(9) 0.0001(8) -0.0016(8) -0.0016(8)
N8 0.0275(10) 0.0239(11) 0.0315(11) 0.0020(9) -0.0020(8) 0.0074(8)
N12 0.0224(9) 0.0192(10) 0.0212(9) -0.0021(7) -0.0020(7) 0.0000(7)
C1 0.0342(14) 0.0357(15) 0.0413(15) -0.0064(12) -0.0050(11) -0.0125(12)
C2 0.0244(11) 0.0295(13) 0.0241(11) -0.0054(10) -0.0012(9) -0.0053(10)
C3 0.0242(11) 0.0227(12) 0.0221(11) -0.0043(9) -0.0006(9) -0.0040(9)
C4 0.0260(11) 0.0188(11) 0.0203(10) 0.0003(9) 0.0006(9) 0.0003(9)
C5 0.0234(11) 0.0221(12) 0.0198(10) -0.0010(9) 0.0009(8) -0.0005(9)
C6 0.0289(12) 0.0241(12) 0.0272(12) -0.0008(9) -0.0030(9) 0.0033(10)
C7 0.0263(12) 0.0318(14) 0.0271(12) -0.0005(10) -0.0051(9) 0.0030(10)
C8 0.0231(11) 0.0271(13) 0.0248(11) -0.0032(9) -0.0029(9) -0.0030(9)
C9 0.0226(11) 0.0237(12) 0.0189(10) 0.0000(9) 0.0007(8) -0.0024(9)
C10 0.0222(10) 0.0218(12) 0.0188(10) -0.0013(8) 0.0001(8) -0.0043(9)
C11 0.0272(11) 0.0171(11) 0.0211(10) -0.0011(8) -0.0007(9) 0.0006(9)
C12 0.0275(12) 0.0198(12) 0.0279(11) 0.0012(9) 0.0008(9) 0.0024(9)
C13 0.0408(15) 0.0207(13) 0.0480(16) -0.0003(11) -0.0015(12) 0.0008(11)
C14 0.0590(19) 0.0427(18) 0.0281(13) -0.0065(12) 0.0030(13) 0.0010(14)
C15 0.0337(14) 0.0489(18) 0.0401(15) 0.0037(13) 0.0021(12) -0.0100(12)
C16 0.052(2) 0.064(2) 0.0515(19) -0.0032(17) 0.0000(15) -0.0116(17)

loop_
_atom_type_symbol
_atom_type_description
_atom_type_scat_dispersion_real
_atom_type_scat_dispersion_imag
_atom_type_scat_source
C C 0.0033 0.0016 'International Tables Vol C Tables 4.2.6.8 and 6.1.1.4'
H H 0.0000 0.0000 'International Tables Vol C Tables 4.2.6.8 and 6.1.1.4'
Cl Cl 0.1484 0.1585 'International Tables Vol C Tables 4.2.6.8 and 6.1.1.4'
Fe Fe 0.3463 0.8444 'International Tables Vol C Tables 4.2.6.8 and 6.1.1.4'
N N 0.0061 0.0033 'International Tables Vol C Tables 4.2.6.8 and 6.1.1.4'
O O 0.0106 0.0060 'International Tables Vol C Tables 4.2.6.8 and 6.1.1.4'

loop_
_geom_angle_atom_site_label_1
_geom_angle_atom_site_label_2
_geom_angle_atom_site_label_3
_geom_angle
O3 Fe1 O2 70.14(7)
O3 Fe1 N3 142.13(7)
O2 Fe1 N3 71.99(7)
O3 Fe1 N6 72.34(7)
O2 Fe1 N6 142.47(7)
N3 Fe1 N6 145.50(7)
O3 Fe1 N12 144.85(7)
O2 Fe1 N12 145.00(7)
N3 Fe1 N12 73.01(7)
N6 Fe1 N12 72.51(7)
O3 Fe1 Cl1 90.64(5)
O2 Fe1 Cl1 88.74(5)
N3 Fe1 Cl1 89.12(5)
N6 Fe1 Cl1 92.48(6)
N12 Fe1 Cl1 90.67(5)
O3 Fe1 Cl2 89.66(5)
O2 Fe1 Cl2 89.72(6)
N3 Fe1 Cl2 89.57(6)
N6 Fe1 Cl2 89.28(6)
N12 Fe1 Cl2 90.09(5)
Cl1 Fe1 Cl2 178.23(2)
O2 Fe2 O5 85.75(8)
O2 Fe2 O6 84.50(7)
O5 Fe2 O6 168.57(8)
O2 Fe2 O3 64.74(6)
O5 Fe2 O3 82.33(8)
O6 Fe2 O3 88.11(7)
O2 Fe2 Cl3 149.95(5)
O5 Fe2 Cl3 96.08(7)
O6 Fe2 Cl3 95.35(5)
O3 Fe2 Cl3 145.29(5)
O2 Fe2 N1 65.22(6)
O5 Fe2 N1 90.07(8)
O6 Fe2 N1 91.25(7)
O3 Fe2 N1 129.78(7)
Cl3 Fe2 N1 84.76(5)
O2 Fe2 N8 128.54(6)
O5 Fe2 N8 94.30(8)
O6 Fe2 N8 87.15(7)
O3 Fe2 N8 64.30(6)
Cl3 Fe2 N8 81.35(5)
N1 Fe2 N8 165.80(7)
N1 O1 H1 101(3)
C3 O2 Fe1 118.29(14)
C3 O2 Fe2 128.64(14)
Fe1 O2 Fe2 113.00(8)
C11 O3 Fe1 118.12(14)
C11 O3 Fe2 128.89(14)
Fe1 O3 Fe2 111.88(7)
N8 O4 H4 99(3)
C14 O5 Fe2 124.37(19)
C14 O5 H5 96(3)
Fe2 O5 H5 89(3)
C15 O6 Fe2 123.43(16)
C15 O6 H6A 108(3)
Fe2 O6 H6A 110(2)
C16 O7 H7A 115(6)
C2 N1 O1 113.8(2)
C2 N1 Fe2 121.35(16)
O1 N1 Fe2 124.87(17)
C3 N2 N3 106.38(19)
C4 N3 N2 118.2(2)
C4 N3 Fe1 121.74(15)
N2 N3 Fe1 120.10(14)
C4 N4 H4A 120(2)
C4 N4 H4B 117(2)
H4A N4 H4B 120(3)
C10 N5 H5A 124(2)
C10 N5 H5B 120(2)
H5A N5 H5B 117(3)
C10 N6 N7 118.58(19)
C10 N6 Fe1 122.34(16)
N7 N6 Fe1 119.03(14)
C11 N7 N6 106.70(18)
C12 N8 O4 113.6(2)
C12 N8 Fe2 121.82(16)
O4 N8 Fe2 124.51(15)
C5 N12 C9 121.1(2)
C5 N12 Fe1 119.12(15)
C9 N12 Fe1 119.72(16)
C2 C1 H1A 109.5
C2 C1 H1B 109.5
H1A C1 H1B 109.5
C2 C1 H1C 109.5
H1A C1 H1C 109.5
H1B C1 H1C 109.5
N1 C2 C3 110.6(2)
N1 C2 C1 126.9(2)
C3 C2 C1 122.5(2)
O2 C3 N2 123.2(2)
O2 C3 C2 114.1(2)
N2 C3 C2 122.7(2)
N3 C4 N4 124.8(2)
N3 C4 C5 113.3(2)
N4 C4 C5 121.9(2)
N12 C5 C6 121.0(2)
N12 C5 C4 112.76(19)
C6 C5 C4 126.2(2)
C5 C6 C7 118.2(2)
C5 C6 H6 120.9
C7 C6 H6 120.9
C8 C7 C6 120.3(2)
C8 C7 H7 119.8
C6 C7 H7 119.8
C7 C8 C9 118.2(2)
C7 C8 H8 120.9
C9 C8 H8 120.9
N12 C9 C8 121.0(2)
N12 C9 C10 112.67(19)
C8 C9 C10 126.3(2)
N6 C10 N5 125.6(2)
N6 C10 C9 112.71(19)
N5 C10 C9 121.7(2)
O3 C11 N7 123.3(2)
O3 C11 C12 114.0(2)
N7 C11 C12 122.7(2)
N8 C12 C11 111.0(2)
N8 C12 C13 126.5(2)
C11 C12 C13 122.5(2)
C12 C13 H13A 109.5
C12 C13 H13B 109.5
H13A C13 H13B 109.5
C12 C13 H13C 109.5
H13A C13 H13C 109.5
H13B C13 H13C 109.5
O5 C14 H14A 109.5
O5 C14 H14B 109.5
H14A C14 H14B 109.5
O5 C14 H14C 109.5
H14A C14 H14C 109.5
H14B C14 H14C 109.5
O6 C15 H15A 109.5
O6 C15 H15B 109.5
H15A C15 H15B 109.5
O6 C15 H15C 109.5
H15A C15 H15C 109.5
H15B C15 H15C 109.5
O7 C16 H16A 109.5
O7 C16 H16B 109.5
H16A C16 H16B 109.5
O7 C16 H16C 109.5
H16A C16 H16C 109.5
H16B C16 H16C 109.5

loop_
_geom_bond_atom_site_label_1
_geom_bond_atom_site_label_2
_geom_bond_distance
Fe1 O3 2.0130(16)
Fe1 O2 2.0242(16)
Fe1 N3 2.101(2)
Fe1 N6 2.1087(19)
Fe1 N12 2.1425(19)
Fe1 Cl1 2.4693(8)
Fe1 Cl2 2.4738(8)
Fe2 O2 2.1474(17)
Fe2 O5 2.159(2)
Fe2 O6 2.1728(19)
Fe2 O3 2.1851(16)
Fe2 Cl3 2.4047(8)
Fe2 N1 2.407(2)
Fe2 N8 2.427(2)
O1 N1 1.388(3)
O1 H1 0.838(19)
O2 C3 1.301(3)
O3 C11 1.298(3)
O4 N8 1.387(3)
O4 H4 0.839(19)
O5 C14 1.414(3)
O5 H5 0.792(19)
O6 C15 1.424(3)
O6 H6A 0.822(18)
O7 C16 1.375(5)
O7 H7A 0.88(2)
N1 C2 1.285(3)
N2 C3 1.305(3)
N2 N3 1.400(3)
N3 C4 1.302(3)
N4 C4 1.334(3)
N4 H4A 0.869(18)
N4 H4B 0.853(18)
N5 C10 1.327(3)
N5 H5A 0.877(18)
N5 H5B 0.869(18)
N6 C10 1.304(3)
N6 N7 1.402(3)
N7 C11 1.303(3)
N8 C12 1.283(3)
N12 C5 1.337(3)
N12 C9 1.337(3)
C1 C2 1.490(4)
C1 H1A 0.9800
C1 H1B 0.9800
C1 H1C 0.9800
C2 C3 1.482(3)
C4 C5 1.493(3)
C5 C6 1.389(3)
C6 C7 1.389(4)
C6 H6 0.9500
C7 C8 1.386(4)
C7 H7 0.9500
C8 C9 1.389(3)
C8 H8 0.9500
C9 C10 1.495(3)
C11 C12 1.476(3)
C12 C13 1.489(3)
C13 H13A 0.9800
C13 H13B 0.9800
C13 H13C 0.9800
C14 H14A 0.9800
C14 H14B 0.9800
C14 H14C 0.9800
C15 H15A 0.9800
C15 H15B 0.9800
C15 H15C 0.9800
C16 H16A 0.9800
C16 H16B 0.9800
C16 H16C 0.9800
